data_8101252
loop_
_publ_author_name
'Kempe, Rhett'
'Hillebrand, Gerhard'

_publ_section_title
;
Crystal structure of 1,1'-binaphthyl-2,2'-di(lepid-2font-ylamine)---
methanol (1/1), (C~40~H~30~N~4~) &#x00B7; CH~3~OH
;
_journal_issue 2
_journal_name_full 'Zeitschrift f\"ur Kristallographie - New Crystal Structures'
_journal_page_first 281
_journal_page_last 282
_journal_volume 215
_journal_year 2000
_chemical_formula_structural '(C40 H30 N4) . C H3 O H'
_chemical_formula_sum 'C41 H34 N4 O'
_chemical_formula_weight 598.72
_space_group_IT_number 4
_symmetry_cell_setting monoclinic
_symmetry_space_group_name_Hall 'P 2yb'
_symmetry_space_group_name_H-M 'P 1 21 1'
_cell_angle_alpha 90.00
_cell_angle_beta 104.720(13)
_cell_angle_gamma 90.00
_cell_formula_units_Z 2
_cell_length_a 7.6240(10)
_cell_length_b 19.709(3)
_cell_length_c 10.924(2)
_cell_measurement_temperature 293(2)
_cell_volume 1587.6(4)
_diffrn_ambient_temperature 293(2)
_exptl_crystal_density_diffrn 1.252
_refine_ls_R_factor_obs 0.0716
_refine_ls_wR_factor_obs 0.1812
_cod_depositor_comments
;
 Marking attached hydrogen atoms.

 Antanas Vaitkus,
 2017-07-12
;
_cod_original_sg_symbol_H-M 'P 21'
_cod_database_code 8101252

loop_
_symmetry_equiv_pos_as_xyz
'x, y, z'
'-x, y+1/2, -z'

loop_
_atom_site_aniso_label
_atom_site_aniso_U_11
_atom_site_aniso_U_22
_atom_site_aniso_U_33
_atom_site_aniso_U_23
_atom_site_aniso_U_13
_atom_site_aniso_U_12
C1 0.060(2) 0.041(2) 0.044(2) -0.0043(13) 0.016(2) -0.0007(14)
C2 0.052(2) 0.044(2) 0.035(2) -0.0015(13) 0.0089(14) -0.0063(13)
C3 0.051(2) 0.044(2) 0.038(2) 0.0003(13) 0.0126(14) -0.0054(13)
C4 0.058(2) 0.053(2) 0.043(2) 0.0011(15) 0.015(2) -0.0061(15)
C5 0.066(2) 0.061(2) 0.053(2) 0.004(2) 0.026(2) -0.003(2)
C6 0.060(2) 0.064(2) 0.056(2) -0.004(2) 0.025(2) 0.003(2)
C7 0.059(2) 0.049(2) 0.047(2) -0.0020(15) 0.020(2) 0.002(2)
C8 0.064(2) 0.060(2) 0.044(2) -0.002(2) 0.012(2) 0.007(2)
C9 0.051(2) 0.063(2) 0.047(2) -0.004(2) 0.014(2) 0.001(2)
C10 0.051(2) 0.059(2) 0.054(2) -0.010(2) 0.019(2) -0.002(2)
C11 0.082(3) 0.046(2) 0.070(3) -0.012(2) 0.023(2) -0.001(2)
C12 0.098(3) 0.035(2) 0.104(4) -0.006(2) 0.040(3) -0.001(2)
C13 0.085(3) 0.051(2) 0.084(3) 0.018(2) 0.037(3) 0.013(2)
C14 0.074(2) 0.059(2) 0.059(2) 0.006(2) 0.023(2) 0.009(2)
C15 0.056(2) 0.056(2) 0.053(2) 0.006(2) 0.022(2) 0.002(2)
C16 0.049(2) 0.065(2) 0.044(2) 0.002(2) 0.008(2) -0.008(2)
C17 0.064(2) 0.055(2) 0.050(2) 0.004(2) 0.007(2) -0.003(2)
C18 0.056(2) 0.051(2) 0.055(2) 0.005(2) 0.013(2) -0.003(2)
C19 0.052(2) 0.060(2) 0.048(2) -0.008(2) 0.013(2) -0.006(2)
C20 0.059(2) 0.059(2) 0.046(2) -0.004(2) 0.014(2) -0.008(2)
C21 0.079(3) 0.075(3) 0.047(2) 0.001(2) 0.010(2) -0.004(2)
C22 0.085(3) 0.110(4) 0.043(2) -0.019(2) 0.011(2) -0.010(3)
C23 0.084(3) 0.080(3) 0.060(3) -0.024(2) 0.016(2) -0.007(2)
C24 0.067(2) 0.066(2) 0.069(3) -0.016(2) 0.023(2) -0.005(2)
C25 0.060(2) 0.055(2) 0.038(2) 0.0038(15) 0.009(2) -0.012(2)
C26 0.058(2) 0.044(2) 0.032(2) 0.0018(13) 0.0143(14) -0.0019(14)
C27 0.065(2) 0.0372(15) 0.036(2) -0.0012(12) 0.0108(15) 0.0026(14)
C28 0.075(2) 0.046(2) 0.042(2) 0.0036(14) 0.019(2) 0.002(2)
C29 0.072(2) 0.069(2) 0.056(2) 0.013(2) 0.027(2) -0.011(2)
C30 0.063(2) 0.073(2) 0.053(2) 0.005(2) 0.017(2) -0.017(2)
C31 0.065(2) 0.047(2) 0.052(2) -0.0001(15) 0.022(2) 0.000(2)
C32 0.077(2) 0.048(2) 0.064(2) 0.005(2) 0.019(2) 0.013(2)
C33 0.085(3) 0.051(2) 0.066(3) 0.013(2) 0.018(2) 0.000(2)
C34 0.078(2) 0.047(2) 0.057(2) 0.007(2) 0.022(2) -0.007(2)
C35 0.067(2) 0.066(2) 0.043(2) -0.003(2) 0.004(2) -0.008(2)
C36 0.096(3) 0.086(3) 0.039(2) -0.010(2) -0.002(2) -0.005(2)
C37 0.118(4) 0.079(3) 0.033(2) 0.006(2) 0.007(2) 0.008(3)
C38 0.104(3) 0.073(2) 0.040(2) 0.011(2) 0.026(2) 0.011(2)
C40 0.085(3) 0.053(2) 0.085(3) 0.008(2) 0.014(3) 0.003(2)
C41 0.091(3) 0.083(3) 0.050(2) -0.013(2) 0.008(2) 0.008(2)
N1 0.089(2) 0.048(2) 0.044(2) 0.0007(12) 0.020(2) 0.0098(15)
N2 0.066(2) 0.051(2) 0.048(2) -0.0019(13) 0.0165(15) 0.0044(13)
N3 0.078(2) 0.064(2) 0.035(2) -0.0009(13) 0.0021(15) -0.019(2)
N4 0.066(2) 0.058(2) 0.044(2) -0.0009(13) 0.0081(14) -0.0089(15)

loop_
_atom_site_label
_atom_site_type_symbol
_atom_site_fract_x
_atom_site_fract_y
_atom_site_fract_z
_atom_site_U_iso_or_equiv
_atom_site_thermal_displace_type
_atom_site_occupancy
_atom_site_calc_flag
_atom_site_refinement_flags
_atom_site_disorder_group
_atom_site_attached_hydrogens
C1 C 0.2224(5) 0.3648(2) 0.8931(3) 0.0481(8) Uani 1 d . . 0
C2 C 0.0979(5) 0.4054(2) 0.9334(3) 0.0442(7) Uani 1 d . . 0
C3 C 0.0733(4) 0.4733(2) 0.8918(3) 0.0442(7) Uani 1 d . . 0
C4 C 0.1708(5) 0.4995(2) 0.8060(3) 0.0512(8) Uani 1 d . . 0
C5 C 0.2919(5) 0.4564(2) 0.7656(4) 0.0579(9) Uani 1 d . . 0
H5 H 0.3553(5) 0.4727(2) 0.7093(4) 0.070 Uiso 1 calc R . 0
C6 C 0.3177(5) 0.3912(2) 0.8078(4) 0.0582(9) Uani 1 d . . 0
H6 H 0.3989(5) 0.3636(2) 0.7802(4) 0.070 Uiso 1 calc R . 0
C7 C 0.2708(5) 0.2406(2) 0.8794(3) 0.0503(8) Uani 1 d . . 0
C8 C 0.1946(5) 0.2361(2) 0.7453(3) 0.0562(9) Uani 1 d . . 0
H8 H 0.1503(5) 0.2747(2) 0.6990(3) 0.067 Uiso 1 calc R . 0
C9 C 0.1873(5) 0.1745(2) 0.6859(3) 0.0535(8) Uani 1 d . . 0
C10 C 0.2615(5) 0.1167(2) 0.7608(4) 0.0539(9) Uani 1 d . . 0
C11 C 0.2564(6) 0.0500(2) 0.7122(4) 0.0653(10) Uani 1 d . . 0
H11 H 0.2012(6) 0.0420(2) 0.6273(4) 0.078 Uiso 1 calc R . 0
C12 C 0.3310(7) -0.0028(2) 0.7881(5) 0.0765(13) Uani 1 d . . 0
H12 H 0.3229(7) -0.0466(2) 0.7552(5) 0.092 Uiso 1 calc R . 0
C13 C 0.4196(6) 0.0083(2) 0.9149(5) 0.0705(11) Uani 1 d . . 0
H13 H 0.4751(6) -0.0278(2) 0.9646(5) 0.085 Uiso 1 calc R . 0
C14 C 0.4259(6) 0.0714(2) 0.9668(4) 0.0631(10) Uani 1 d . . 0
H14 H 0.4830(6) 0.0779(2) 1.0519(4) 0.076 Uiso 1 calc R . 0
C15 C 0.3453(5) 0.1275(2) 0.8909(3) 0.0533(8) Uani 1 d . . 0
C16 C -0.2771(5) 0.2798(2) 0.7510(3) 0.0534(8) Uani 1 d . . 0
C17 C -0.2378(5) 0.2126(2) 0.7976(4) 0.0576(9) Uani 1 d . . 0
H17 H -0.1783(5) 0.2059(2) 0.8822(4) 0.069 Uiso 1 calc R . 0
C18 C -0.2858(5) 0.1582(2) 0.7203(4) 0.0542(9) Uani 1 d . . 0
C19 C -0.3761(5) 0.1706(2) 0.5905(4) 0.0534(8) Uani 1 d . . 0
C20 C -0.4060(5) 0.2389(2) 0.5500(4) 0.0547(9) Uani 1 d . . 0
C21 C -0.4900(6) 0.2516(2) 0.4218(4) 0.0681(11) Uani 1 d . . 0
H21 H -0.5100(6) 0.2962(2) 0.3935(4) 0.082 Uiso 1 calc R . 0
C22 C -0.5424(7) 0.1995(3) 0.3386(4) 0.0802(13) Uani 1 d . . 0
H22 H -0.5958(7) 0.2091(3) 0.2539(4) 0.096 Uiso 1 calc R . 0
C23 C -0.5174(7) 0.1320(3) 0.3779(4) 0.0750(12) Uani 1 d . . 0
H23 H -0.5578(7) 0.0970(3) 0.3206(4) 0.090 Uiso 1 calc R . 0
C24 C -0.4328(6) 0.1177(2) 0.5018(4) 0.0662(10) Uani 1 d . . 0
H24 H -0.4127(6) 0.0728(2) 0.5277(4) 0.079 Uiso 1 calc R . 0
C25 C -0.1608(5) 0.3367(2) 0.9594(3) 0.0515(8) Uani 1 d . . 0
C26 C -0.0107(4) 0.3735(2) 1.0146(3) 0.0439(7) Uani 1 d . . 0
C27 C 0.0487(5) 0.3776(2) 1.1500(3) 0.0463(7) Uani 1 d . . 0
C28 C -0.0524(5) 0.3412(2) 1.2232(3) 0.0536(8) Uani 1 d . . 0
C29 C -0.2050(6) 0.3039(2) 1.1620(4) 0.0636(10) Uani 1 d . . 0
H29 H -0.2701(6) 0.2804(2) 1.2099(4) 0.076 Uiso 1 calc R . 0
C30 C -0.2601(5) 0.3012(2) 1.0336(4) 0.0627(10) Uani 1 d . . 0
H30 H -0.3624(5) 0.2763(2) 0.9943(4) 0.075 Uiso 1 calc R . 0
C31 C -0.0492(5) 0.5175(2) 0.9297(4) 0.0535(8) Uani 1 d . . 0
H31 H -0.1140(5) 0.5021(2) 0.9857(4) 0.064 Uiso 1 calc R . 0
C32 C -0.0739(6) 0.5826(2) 0.8856(4) 0.0630(10) Uani 1 d . . 0
H32 H -0.1574(6) 0.6104(2) 0.9102(4) 0.076 Uiso 1 calc R . 0
C33 C 0.0263(6) 0.6082(2) 0.8030(4) 0.0672(11) Uani 1 d . . 0
H33 H 0.0115(6) 0.6531(2) 0.7758(4) 0.081 Uiso 1 calc R . 0
C34 C 0.1430(6) 0.5675(2) 0.7636(4) 0.0601(9) Uani 1 d . . 0
H34 H 0.2064(6) 0.5844(2) 0.7077(4) 0.072 Uiso 1 calc R . 0
C35 C 0.2036(6) 0.4128(2) 1.2125(4) 0.0603(10) Uani 1 d . . 0
H35 H 0.2734(6) 0.4345(2) 1.1658(4) 0.072 Uiso 1 calc R . 0
C36 C 0.2552(7) 0.4158(3) 1.3435(4) 0.0771(13) Uani 1 d . . 0
H36 H 0.3572(7) 0.4406(3) 1.3842(4) 0.093 Uiso 1 calc R . 0
C37 C 0.1562(8) 0.3824(3) 1.4131(4) 0.0790(13) Uani 1 d . . 0
H37 H 0.1931(8) 0.3846(3) 1.5010(4) 0.095 Uiso 1 calc R . 0
C38 C 0.0050(7) 0.3459(2) 1.3574(4) 0.0712(11) Uani 1 d . . 0
H38 H -0.0605(7) 0.3241(2) 1.4070(4) 0.085 Uiso 1 calc R . 0
C40 C -0.2375(7) 0.0894(2) 0.7677(5) 0.0756(12) Uani 1 d . . 0
H40A H -0.2818(7) 0.0573(2) 0.7009(5) 0.113 Uiso 1 calc R . 0
H40B H -0.2911(7) 0.0802(2) 0.8365(5) 0.113 Uiso 1 calc R . 0
H40C H -0.1080(7) 0.0856(2) 0.7967(5) 0.113 Uiso 1 calc R . 0
C41 C 0.0997(7) 0.1692(3) 0.5475(4) 0.0768(12) Uani 1 d . . 0
H41A H 0.1058(7) 0.1231(3) 0.5205(4) 0.115 Uiso 1 calc R . 0
H41B H 0.1618(7) 0.1981(3) 0.5016(4) 0.115 Uiso 1 calc R . 0
H41C H -0.0250(7) 0.1829(3) 0.5313(4) 0.115 Uiso 1 calc R . 0
O100 O -0.3879(5) 0.4322(2) 0.6032(4) 0.0945(10) Uiso 1 d . . 1
C100 C -0.2315(8) 0.4528(3) 0.5750(6) 0.099(2) Uiso 1 d . . 3
N1 N 0.2591(5) 0.2995(2) 0.9434(3) 0.0596(8) Uani 1 d . . 0
H1 H 0.2764(5) 0.2959(2) 1.0240(3) 0.072 Uiso 1 calc R . 0
N2 N 0.3464(4) 0.18935(14) 0.9493(3) 0.0545(8) Uani 1 d . . 0
N3 N -0.2248(4) 0.3356(2) 0.8258(3) 0.0610(8) Uani 1 d . . 0
H3 H -0.2315(4) 0.3740(2) 0.7877(3) 0.073 Uiso 1 calc R . 0
N4 N -0.3577(4) 0.2926(2) 0.6303(3) 0.0573(8) Uani 1 d . . 0

loop_
_geom_bond_atom_site_label_1
_geom_bond_atom_site_label_2
_geom_bond_distance
_geom_bond_site_symmetry_2
_geom_bond_publ_flag
C1 C2 1.395(5) . ?
C1 N1 1.400(5) . ?
C1 C6 1.418(5) . ?
C2 C3 1.410(5) . ?
C2 C26 1.497(4) . ?
C3 C31 1.415(5) . ?
C3 C4 1.432(5) . ?
C4 C5 1.405(5) . ?
C4 C34 1.418(5) . ?
C5 C6 1.362(5) . ?
C7 N2 1.309(5) . ?
C7 N1 1.370(4) . ?
C7 C8 1.434(5) . ?
C8 C9 1.370(5) . ?
C9 C10 1.432(5) . ?
C9 C41 1.494(5) . ?
C10 C11 1.416(5) . ?
C10 C15 1.418(5) . ?
C11 C12 1.361(6) . ?
C12 C13 1.395(7) . ?
C13 C14 1.363(6) . ?
C14 C15 1.423(5) . ?
C15 N2 1.376(5) . ?
C16 N4 1.329(5) . ?
C16 N3 1.368(5) . ?
C16 C17 1.423(5) . ?
C17 C18 1.356(5) . ?
C18 C19 1.432(5) . ?
C18 C40 1.465(5) . ?
C19 C24 1.414(5) . ?
C19 C20 1.418(6) . ?
C20 N4 1.364(5) . ?
C20 C21 1.407(5) . ?
C21 C22 1.363(6) . ?
C22 C23 1.396(7) . ?
C23 C24 1.373(7) . ?
C25 C26 1.359(5) . ?
C25 N3 1.417(4) . ?
C25 C30 1.426(5) . ?
C26 C27 1.436(4) . ?
C27 C35 1.390(5) . ?
C27 C28 1.435(5) . ?
C28 C29 1.395(6) . ?
C28 C38 1.423(5) . ?
C29 C30 1.359(6) . ?
C31 C32 1.366(5) . ?
C32 C33 1.415(6) . ?
C33 C34 1.347(6) . ?
C35 C36 1.386(6) . ?
C36 C37 1.370(7) . ?
C37 C38 1.364(7) . ?
O100 C100 1.366(7) . ?

loop_
_cod_related_entry_id
_cod_related_entry_database
_cod_related_entry_code
1 ChemSpider 30653840
